data_4032812
loop_
_publ_author_name
'Garve, Lennart K. B.'
'Kreft, Alexander'
'Jones, Peter G.'
'Werz, Daniel B.'

_publ_section_title
;
 Synthesis of 2-Unsubstituted Pyrrolidines and Piperidines from
 Donor-Acceptor Cyclopropanes and Cyclobutanes: 1,3,5-Triazinanes as
 Surrogates for Formylimines.
;
_journal_issue 17
_journal_name_full 'The Journal of organic chemistry'
_journal_page_first 9235
_journal_page_last 9242
_journal_paper_doi 10.1021/acs.joc.7b01631
_journal_volume 82
_journal_year 2017
_chemical_formula_sum 'C20 H20 Br N O4'
_chemical_formula_weight 418.28
_chemical_name_systematic
;
 ?
;
_space_group_IT_number 14
_symmetry_cell_setting monoclinic
_symmetry_space_group_name_Hall '-P 2ybc'
_symmetry_space_group_name_H-M 'P 1 21/c 1'
_atom_sites_solution_hydrogens geom
_atom_sites_solution_primary direct
_atom_sites_solution_secondary difmap
_audit_creation_method SHELXL-97
_cell_angle_alpha 90.00
_cell_angle_beta 107.1564(9)
_cell_angle_gamma 90.00
_cell_formula_units_Z 4
_cell_length_a 13.3569(2)
_cell_length_b 8.15707(12)
_cell_length_c 17.6178(3)
_cell_measurement_reflns_used 25264
_cell_measurement_temperature 100(2)
_cell_measurement_theta_max 75.9600
_cell_measurement_theta_min 3.4460
_cell_volume 1834.10(5)
_computing_cell_refinement 'CrysAlisPro 1.171.38.43c (Rigaku OD, 2015)'
_computing_data_collection 'CrysAlisPro 1.171.38.43c (Rigaku OD, 2015)'
_computing_data_reduction 'CrysAlisPro 1.171.38.43c (Rigaku OD, 2015)'
_computing_molecular_graphics 'Siemens XP'
_computing_publication_material SHELXL-97
_computing_structure_refinement 'SHELXL-97 (Sheldrick, 1997)'
_computing_structure_solution 'SHELXS-97 (Sheldrick, 1990)'
_diffrn_ambient_temperature 100(2)
_diffrn_detector_area_resol_mean 10.3543
_diffrn_measured_fraction_theta_full 1.000
_diffrn_measured_fraction_theta_max 0.997
_diffrn_measurement_device_type 'Oxford Diffraction Xcalibur, Atlas, Nova'
_diffrn_measurement_method \w-scan
_diffrn_radiation_monochromator mirror
_diffrn_radiation_type CuK\a
_diffrn_radiation_wavelength 1.54184
_diffrn_reflns_av_R_equivalents 0.0589
_diffrn_reflns_av_sigmaI/netI 0.0194
_diffrn_reflns_limit_h_max 16
_diffrn_reflns_limit_h_min -16
_diffrn_reflns_limit_k_max 10
_diffrn_reflns_limit_k_min -10
_diffrn_reflns_limit_l_max 21
_diffrn_reflns_limit_l_min -22
_diffrn_reflns_number 54952
_diffrn_reflns_theta_full 75.00
_diffrn_reflns_theta_max 76.20
_diffrn_reflns_theta_min 3.46
_diffrn_source 'micro-focus sealed X-ray tube'
_exptl_absorpt_coefficient_mu 3.271
_exptl_absorpt_correction_T_max 1.00000
_exptl_absorpt_correction_T_min 0.63491
_exptl_absorpt_correction_type multi-scan
_exptl_absorpt_process_details
;
CrysAlisPro 1.171.38.43c (Rigaku Oxford Diffraction, 2015)
Empirical absorption correction using spherical harmonics,
 implemented in SCALE3 ABSPACK scaling algorithm.
;
_exptl_crystal_colour colourless
_exptl_crystal_density_diffrn 1.515
_exptl_crystal_density_method 'not measured'
_exptl_crystal_description plate
_exptl_crystal_F_000 856
_exptl_crystal_size_max 0.20
_exptl_crystal_size_mid 0.10
_exptl_crystal_size_min 0.04
_refine_diff_density_max 0.539
_refine_diff_density_min -0.621
_refine_diff_density_rms 0.064
_refine_ls_extinction_method none
_refine_ls_goodness_of_fit_ref 1.046
_refine_ls_hydrogen_treatment constr
_refine_ls_matrix_type full
_refine_ls_number_parameters 237
_refine_ls_number_reflns 3838
_refine_ls_number_restraints 0
_refine_ls_restrained_S_all 1.046
_refine_ls_R_factor_all 0.0333
_refine_ls_R_factor_gt 0.0286
_refine_ls_shift/su_max 0.001
_refine_ls_shift/su_mean 0.000
_refine_ls_structure_factor_coef Fsqd
_refine_ls_weighting_details 'calc w=1/[\s^2^(Fo^2^)+(0.0389P)^2^+1.3205P] where P=(Fo^2^+2Fc^2^)/3'
_refine_ls_weighting_scheme calc
_refine_ls_wR_factor_gt 0.0709
_refine_ls_wR_factor_ref 0.0746
_reflns_number_gt 3445
_reflns_number_total 3838
_reflns_threshold_expression >2sigma(I)
_cod_data_source_file jo7b01631_si_002.cif
_cod_data_source_block varge
_cod_original_sg_symbol_H-M 'P 21/c'
_cod_database_code 4032812

loop_
_symmetry_equiv_pos_as_xyz
'x, y, z'
'-x, y+1/2, -z+1/2'
'-x, -y, -z'
'x, -y-1/2, z-1/2'

loop_
_atom_site_label
_atom_site_type_symbol
_atom_site_fract_x
_atom_site_fract_y
_atom_site_fract_z
_atom_site_U_iso_or_equiv
_atom_site_adp_type
_atom_site_occupancy
_atom_site_symmetry_multiplicity
_atom_site_calc_flag
_atom_site_refinement_flags
N1 N 0.73701(12) 0.3912(2) 0.42202(9) 0.0235(3) Uani 1 1 d .
C2 C 0.83357(14) 0.4830(2) 0.45161(11) 0.0235(4) Uani 1 1 d .
H2A H 0.8943 0.4082 0.4701 0.028 Uiso 1 1 calc R
H2B H 0.8309 0.5553 0.4961 0.028 Uiso 1 1 calc R
C3 C 0.84108(14) 0.5848(2) 0.37959(11) 0.0208(4) Uani 1 1 d .
C4 C 0.72560(14) 0.6050(2) 0.33045(11) 0.0226(4) Uani 1 1 d .
H4A H 0.7195 0.6186 0.2734 0.027 Uiso 1 1 calc R
H4B H 0.6943 0.7018 0.3486 0.027 Uiso 1 1 calc R
C5 C 0.67047(13) 0.4463(2) 0.34410(10) 0.0199(3) Uani 1 1 d .
H5 H 0.6713 0.3634 0.3025 0.024 Uiso 1 1 calc R
C6 C 0.71884(14) 0.2532(2) 0.46084(11) 0.0197(3) Uani 1 1 d .
C7 C 0.78551(14) 0.2138(2) 0.53698(11) 0.0213(4) Uani 1 1 d .
H7 H 0.8437 0.2825 0.5610 0.026 Uiso 1 1 calc R
C8 C 0.76730(14) 0.0762(2) 0.57717(11) 0.0233(4) Uani 1 1 d .
H8 H 0.8127 0.0511 0.6285 0.028 Uiso 1 1 calc R
C9 C 0.68300(14) -0.0245(2) 0.54245(11) 0.0219(4) Uani 1 1 d .
C10 C 0.61625(15) 0.0108(2) 0.46747(11) 0.0221(4) Uani 1 1 d .
H10 H 0.5589 -0.0597 0.4438 0.026 Uiso 1 1 calc R
C11 C 0.63343(14) 0.1489(2) 0.42714(11) 0.0206(3) Uani 1 1 d .
H11 H 0.5870 0.1734 0.3762 0.025 Uiso 1 1 calc R
C12 C 0.89428(14) 0.7480(2) 0.40897(12) 0.0232(4) Uani 1 1 d .
C13 C 0.91977(18) 1.0186(3) 0.37367(15) 0.0360(5) Uani 1 1 d .
H13A H 0.8898 1.0615 0.4142 0.054 Uiso 1 1 calc R
H13B H 0.9014 1.0914 0.3274 0.054 Uiso 1 1 calc R
H13C H 0.9962 1.0127 0.3956 0.054 Uiso 1 1 calc R
C14 C 0.90164(14) 0.4866(2) 0.33473(11) 0.0233(4) Uani 1 1 d .
C15 C 1.07057(17) 0.4096(3) 0.33107(15) 0.0385(5) Uani 1 1 d .
H15A H 1.0734 0.3003 0.3547 0.058 Uiso 1 1 calc R
H15B H 1.1414 0.4555 0.3443 0.058 Uiso 1 1 calc R
H15C H 1.0414 0.4014 0.2732 0.058 Uiso 1 1 calc R
C16 C 0.55830(13) 0.4871(2) 0.34075(11) 0.0193(3) Uani 1 1 d .
C17 C 0.47770(14) 0.4553(2) 0.27170(11) 0.0214(4) Uani 1 1 d .
H17 H 0.4915 0.3955 0.2296 0.026 Uiso 1 1 calc R
C18 C 0.37619(14) 0.5114(2) 0.26437(11) 0.0244(4) Uani 1 1 d .
H18 H 0.3212 0.4901 0.2171 0.029 Uiso 1 1 calc R
C19 C 0.35561(15) 0.5977(2) 0.32579(12) 0.0262(4) Uani 1 1 d .
H19 H 0.2869 0.6374 0.3202 0.031 Uiso 1 1 calc R
C20 C 0.43524(16) 0.6262(2) 0.39534(12) 0.0266(4) Uani 1 1 d .
H20 H 0.4210 0.6840 0.4378 0.032 Uiso 1 1 calc R
C21 C 0.53602(15) 0.5700(2) 0.40292(11) 0.0237(4) Uani 1 1 d .
H21 H 0.5902 0.5884 0.4510 0.028 Uiso 1 1 calc R
O1 O 0.94271(12) 0.77733(18) 0.47668(9) 0.0330(3) Uani 1 1 d .
O2 O 0.87829(11) 0.85573(16) 0.34986(8) 0.0276(3) Uani 1 1 d .
O3 O 1.00453(10) 0.51569(18) 0.36216(9) 0.0295(3) Uani 1 1 d .
O4 O 0.86251(11) 0.38880(19) 0.28336(9) 0.0342(3) Uani 1 1 d .
Br1 Br 0.658403(16) -0.21181(2) 0.598804(12) 0.02703(8) Uani 1 1 d .

loop_
_atom_site_aniso_label
_atom_site_aniso_U_11
_atom_site_aniso_U_22
_atom_site_aniso_U_33
_atom_site_aniso_U_23
_atom_site_aniso_U_13
_atom_site_aniso_U_12
N1 0.0194(7) 0.0222(8) 0.0237(8) 0.0067(6) -0.0014(6) -0.0040(6)
C2 0.0216(8) 0.0250(9) 0.0214(9) 0.0029(7) 0.0026(7) -0.0052(7)
C3 0.0199(8) 0.0178(8) 0.0226(9) 0.0028(7) 0.0029(7) -0.0021(6)
C4 0.0198(8) 0.0212(9) 0.0248(9) 0.0045(7) 0.0034(7) -0.0017(7)
C5 0.0195(8) 0.0181(8) 0.0197(8) 0.0026(7) 0.0021(7) -0.0015(6)
C6 0.0211(8) 0.0177(8) 0.0200(9) 0.0013(7) 0.0057(7) 0.0012(7)
C7 0.0199(8) 0.0219(9) 0.0207(9) 0.0001(7) 0.0036(7) -0.0009(7)
C8 0.0243(9) 0.0253(9) 0.0196(8) 0.0026(7) 0.0056(7) 0.0025(7)
C9 0.0271(9) 0.0184(8) 0.0214(9) 0.0027(7) 0.0088(7) 0.0004(7)
C10 0.0250(8) 0.0204(8) 0.0205(8) -0.0005(7) 0.0061(7) -0.0033(7)
C11 0.0223(8) 0.0199(8) 0.0182(8) 0.0002(7) 0.0036(7) -0.0006(7)
C12 0.0198(8) 0.0227(9) 0.0268(10) 0.0006(7) 0.0066(7) -0.0016(7)
C13 0.0400(11) 0.0193(9) 0.0446(13) -0.0021(9) 0.0062(10) -0.0077(8)
C14 0.0236(9) 0.0222(9) 0.0225(9) 0.0038(7) 0.0044(7) -0.0011(7)
C15 0.0290(10) 0.0453(13) 0.0454(13) -0.0117(11) 0.0175(9) 0.0005(9)
C16 0.0205(8) 0.0149(8) 0.0211(8) 0.0029(7) 0.0040(7) -0.0019(6)
C17 0.0241(8) 0.0198(8) 0.0192(8) -0.0003(7) 0.0047(7) -0.0019(7)
C18 0.0212(8) 0.0234(9) 0.0252(9) 0.0026(7) 0.0014(7) -0.0024(7)
C19 0.0227(9) 0.0222(9) 0.0350(11) 0.0047(8) 0.0104(8) 0.0012(7)
C20 0.0315(10) 0.0213(9) 0.0306(10) -0.0029(8) 0.0148(8) -0.0013(7)
C21 0.0265(9) 0.0215(9) 0.0217(9) -0.0009(7) 0.0048(7) -0.0032(7)
O1 0.0378(8) 0.0298(8) 0.0268(8) -0.0035(6) 0.0023(6) -0.0081(6)
O2 0.0316(7) 0.0183(6) 0.0298(7) 0.0016(5) 0.0043(6) -0.0055(5)
O3 0.0223(6) 0.0344(8) 0.0330(8) -0.0071(6) 0.0101(6) -0.0026(6)
O4 0.0294(7) 0.0333(8) 0.0362(8) -0.0101(6) 0.0043(6) -0.0010(6)
Br1 0.03341(12) 0.02267(11) 0.02402(12) 0.00583(7) 0.00693(8) -0.00416(7)

loop_
_atom_type_symbol
_atom_type_description
_atom_type_scat_dispersion_real
_atom_type_scat_dispersion_imag
_atom_type_scat_source
C C 0.0181 0.0091 'International Tables Vol C Tables 4.2.6.8 and 6.1.1.4'
H H 0.0000 0.0000 'International Tables Vol C Tables 4.2.6.8 and 6.1.1.4'
N N 0.0311 0.0180 'International Tables Vol C Tables 4.2.6.8 and 6.1.1.4'
O O 0.0492 0.0322 'International Tables Vol C Tables 4.2.6.8 and 6.1.1.4'
Br Br -0.6763 1.2805 'International Tables Vol C Tables 4.2.6.8 and 6.1.1.4'

loop_
_geom_angle_atom_site_label_1
_geom_angle_atom_site_label_2
_geom_angle_atom_site_label_3
_geom_angle
C6 N1 C2 120.85(15)
C6 N1 C5 124.63(15)
C2 N1 C5 114.05(14)
N1 C2 C3 104.41(14)
C14 C3 C12 111.77(15)
C14 C3 C4 111.32(15)
C12 C3 C4 112.76(15)
C14 C3 C2 108.56(15)
C12 C3 C2 109.10(15)
C4 C3 C2 102.86(14)
C3 C4 C5 105.54(14)
N1 C5 C16 114.93(15)
N1 C5 C4 102.55(14)
C16 C5 C4 108.70(14)
N1 C6 C11 121.69(16)
N1 C6 C7 120.32(16)
C11 C6 C7 117.99(17)
C8 C7 C6 120.90(17)
C9 C8 C7 119.84(17)
C8 C9 C10 120.60(17)
C8 C9 Br1 119.31(14)
C10 C9 Br1 120.09(14)
C11 C10 C9 119.91(17)
C10 C11 C6 120.76(16)
O1 C12 O2 124.07(18)
O1 C12 C3 124.84(18)
O2 C12 C3 111.07(16)
O4 C14 O3 124.14(19)
O4 C14 C3 124.19(17)
O3 C14 C3 111.58(16)
C17 C16 C21 119.28(17)
C17 C16 C5 119.56(16)
C21 C16 C5 120.88(16)
C16 C17 C18 119.89(17)
C19 C18 C17 120.27(17)
C20 C19 C18 119.93(18)
C19 C20 C21 119.93(18)
C20 C21 C16 120.66(17)
C12 O2 C13 114.74(16)
C14 O3 C15 115.58(16)

loop_
_geom_bond_atom_site_label_1
_geom_bond_atom_site_label_2
_geom_bond_distance
N1 C6 1.376(2)
N1 C2 1.449(2)
N1 C5 1.468(2)
C2 C3 1.544(3)
C3 C14 1.516(3)
C3 C12 1.526(2)
C3 C4 1.539(2)
C4 C5 1.543(2)
C5 C16 1.519(2)
C6 C11 1.406(2)
C6 C7 1.411(2)
C7 C8 1.387(3)
C8 C9 1.382(3)
C9 C10 1.388(3)
C9 Br1 1.9031(18)
C10 C11 1.387(3)
C12 O1 1.201(2)
C12 O2 1.331(2)
C13 O2 1.453(2)
C14 O4 1.204(2)
C14 O3 1.337(2)
C15 O3 1.453(3)
C16 C17 1.391(2)
C16 C21 1.392(3)
C17 C18 1.400(3)
C18 C19 1.385(3)
C19 C20 1.385(3)
C20 C21 1.390(3)

loop_
_geom_torsion_atom_site_label_1
_geom_torsion_atom_site_label_2
_geom_torsion_atom_site_label_3
_geom_torsion_atom_site_label_4
_geom_torsion
C6 N1 C2 C3 160.73(17)
C5 N1 C2 C3 -11.8(2)
N1 C2 C3 C14 -90.98(17)
N1 C2 C3 C12 146.99(15)
N1 C2 C3 C4 27.06(19)
C14 C3 C4 C5 83.18(18)
C12 C3 C4 C5 -150.27(16)
C2 C3 C4 C5 -32.90(19)
C6 N1 C5 C16 61.4(2)
C2 N1 C5 C16 -126.47(17)
C6 N1 C5 C4 179.13(17)
C2 N1 C5 C4 -8.7(2)
C3 C4 C5 N1 25.80(19)
C3 C4 C5 C16 147.89(15)
C2 N1 C6 C11 -170.36(18)
C5 N1 C6 C11 1.3(3)
C2 N1 C6 C7 10.6(3)
C5 N1 C6 C7 -177.75(17)
N1 C6 C7 C8 179.19(17)
C11 C6 C7 C8 0.1(3)
C6 C7 C8 C9 0.2(3)
C7 C8 C9 C10 0.1(3)
C7 C8 C9 Br1 -179.45(14)
C8 C9 C10 C11 -0.6(3)
Br1 C9 C10 C11 178.93(14)
C9 C10 C11 C6 0.9(3)
N1 C6 C11 C10 -179.70(17)
C7 C6 C11 C10 -0.6(3)
C14 C3 C12 O1 -105.0(2)
C4 C3 C12 O1 128.7(2)
C2 C3 C12 O1 15.1(3)
C14 C3 C12 O2 76.29(19)
C4 C3 C12 O2 -50.0(2)
C2 C3 C12 O2 -163.64(15)
C12 C3 C14 O4 -152.32(19)
C4 C3 C14 O4 -25.2(3)
C2 C3 C14 O4 87.3(2)
C12 C3 C14 O3 31.0(2)
C4 C3 C14 O3 158.11(15)
C2 C3 C14 O3 -89.37(18)
N1 C5 C16 C17 -145.69(16)
C4 C5 C16 C17 100.08(19)
N1 C5 C16 C21 40.4(2)
C4 C5 C16 C21 -73.8(2)
C21 C16 C17 C18 2.1(3)
C5 C16 C17 C18 -171.84(16)
C16 C17 C18 C19 -0.4(3)
C17 C18 C19 C20 -1.2(3)
C18 C19 C20 C21 0.9(3)
C19 C20 C21 C16 0.9(3)
C17 C16 C21 C20 -2.4(3)
C5 C16 C21 C20 171.47(17)
O1 C12 O2 C13 -3.0(3)
C3 C12 O2 C13 175.67(16)
O4 C14 O3 C15 -5.5(3)
C3 C14 O3 C15 171.22(17)
